data_7701016
loop_
_publ_author_name
'Vogler, Daniel'
'Wolf, Nina'
'Kaifer, Elisabeth'
'Himmel, Hans-J\"org'

_publ_section_title
;
 Electron transfer in complexes of B<sup>II</sup> cations with organic
 \p-acceptors: a combined experimental and quantum-chemical study.
;
_journal_issue 38
_journal_name_full 'Dalton transactions (Cambridge, England : 2003)'
_journal_page_first 14354
_journal_page_last 14366
_journal_paper_doi 10.1039/c9dt03151k
_journal_volume 48
_journal_year 2019
_chemical_formula_sum 'C22 H24 F3 N3 O4 S'
_chemical_formula_weight 483.50
_space_group_crystal_system monoclinic
_space_group_IT_number 14
_space_group_name_Hall '-P 2yn'
_space_group_name_H-M_alt 'P 1 21/n 1'
_symmetry_space_group_name_Hall '-P 2yn'
_symmetry_space_group_name_H-M 'P 1 21/n 1'
_atom_sites_solution_hydrogens geom
_audit_creation_method SHELXL-2018/3
_audit_update_record
;
2019-07-30 deposited with the CCDC.    2019-09-03 downloaded from the CCDC.
;
_cell_angle_alpha 90
_cell_angle_beta 119.37(3)
_cell_angle_gamma 90
_cell_formula_units_Z 8
_cell_length_a 22.713(5)
_cell_length_b 9.776(2)
_cell_length_c 23.112(5)
_cell_measurement_reflns_used 2643
_cell_measurement_temperature 120
_cell_measurement_theta_max 26
_cell_measurement_theta_min 1
_cell_volume 4472(2)
_computing_cell_refinement 'DENZO/SCALEPACK (Bruker AXS, 1997-2009)'
_computing_data_collection 'COLLECT (Bruker AXS, 1997-2009)'
_computing_data_reduction 'DENZO/SCALEPACK (Bruker AXS, 1997-2009)'
_computing_molecular_graphics 'Olex2 (Dolomanov et al. 2009)'
_computing_publication_material 'encifer 1.5.1 (CCDC,2014)'
_computing_structure_refinement 'SHELXL-2017/1 (Sheldrick, 2017)'
_computing_structure_solution 'SHELXT 2014/5 (Sheldrick, 2014)'
_diffrn_ambient_temperature 120
_diffrn_measured_fraction_theta_full 0.998
_diffrn_measured_fraction_theta_max 0.995
_diffrn_measurement_device_type 'NONIUS KAPPA CCD'
_diffrn_measurement_method 'O-Scan    '
_diffrn_radiation_source 'fine-focus sealed tube'
_diffrn_radiation_type MoK\a
_diffrn_radiation_wavelength 0.71073
_diffrn_reflns_av_R_equivalents 0.0604
_diffrn_reflns_av_unetI/netI 0.0482
_diffrn_reflns_Laue_measured_fraction_full 0.998
_diffrn_reflns_Laue_measured_fraction_max 0.995
_diffrn_reflns_limit_h_max 31
_diffrn_reflns_limit_h_min -31
_diffrn_reflns_limit_k_max 13
_diffrn_reflns_limit_k_min -13
_diffrn_reflns_limit_l_max 32
_diffrn_reflns_limit_l_min -32
_diffrn_reflns_number 86771
_diffrn_reflns_point_group_measured_fraction_full 0.998
_diffrn_reflns_point_group_measured_fraction_max 0.995
_diffrn_reflns_theta_full 25.242
_diffrn_reflns_theta_max 30.099
_diffrn_reflns_theta_min 1.761
_exptl_absorpt_coefficient_mu 0.205
_exptl_absorpt_correction_T_max 1.0
_exptl_absorpt_correction_T_min 0.79609
_exptl_absorpt_correction_type multi-scan
_exptl_absorpt_process_details SADABS
_exptl_crystal_colour colourless
_exptl_crystal_density_diffrn 1.436
_exptl_crystal_description 'box shaped'
_exptl_crystal_F_000 2016
_exptl_crystal_size_max 0.800
_exptl_crystal_size_mid 0.700
_exptl_crystal_size_min 0.600
_refine_diff_density_max 1.618
_refine_diff_density_min -0.990
_refine_diff_density_rms 0.068
_refine_ls_extinction_method none
_refine_ls_goodness_of_fit_ref 1.040
_refine_ls_hydrogen_treatment constr
_refine_ls_matrix_type full
_refine_ls_number_parameters 597
_refine_ls_number_reflns 13102
_refine_ls_number_restraints 0
_refine_ls_restrained_S_all 1.040
_refine_ls_R_factor_all 0.0935
_refine_ls_R_factor_gt 0.0544
_refine_ls_shift/su_max 0.001
_refine_ls_shift/su_mean 0.000
_refine_ls_structure_factor_coef Fsqd
_refine_ls_weighting_details 'w=1/[\s^2^(Fo^2^)+(0.0656P)^2^+3.6106P] where P=(Fo^2^+2Fc^2^)/3'
_refine_ls_weighting_scheme calc
_refine_ls_wR_factor_gt 0.1341
_refine_ls_wR_factor_ref 0.1528
_reflns_Friedel_coverage 0.000
_reflns_number_gt 8759
_reflns_number_total 13102
_reflns_threshold_expression 'I > 2\s(I)'
_cod_data_source_file c9dt03151k2.cif
_cod_data_source_block dv66k2
_cod_depositor_comments 'Adding full bibliography for 7701014--7701017.cif.'
_cod_original_cell_volume 4472.2(19)
_cod_database_code 7701016
_shelx_shelxl_version_number 2018/3
_shelx_space_group_comment
;
The symmetry employed for this shelxl refinement is uniquely defined
by the following loop, which should always be used as a source of
symmetry information in preference to the above space-group names.
They are only intended as comments.
;
_shelx_estimated_absorpt_t_min 0.853
_shelx_estimated_absorpt_t_max 0.887

loop_
_space_group_symop_operation_xyz
'x, y, z'
'-x+1/2, y+1/2, -z+1/2'
'-x, -y, -z'
'x-1/2, -y-1/2, z-1/2'

loop_
_atom_site_label
_atom_site_type_symbol
_atom_site_fract_x
_atom_site_fract_y
_atom_site_fract_z
_atom_site_U_iso_or_equiv
_atom_site_adp_type
_atom_site_occupancy
_atom_site_site_symmetry_order
_atom_site_calc_flag
_atom_site_refinement_flags_posn
_atom_site_refinement_flags_adp
S1 S 0.61168(2) 0.74002(5) 0.33474(3) 0.02298(11) Uani 1 1 d . .
F1 F 0.52796(7) 0.94214(15) 0.31159(8) 0.0467(4) Uani 1 1 d . .
F2 F 0.61660(9) 0.99897(16) 0.30687(10) 0.0609(5) Uani 1 1 d . .
F3 F 0.62244(9) 0.96383(17) 0.40142(9) 0.0613(5) Uani 1 1 d . .
O2 O 0.57844(9) 0.71242(18) 0.26481(8) 0.0363(4) Uani 1 1 d . .
O3 O 0.57952(8) 0.67529(16) 0.36844(7) 0.0301(3) Uani 1 1 d . .
O4 O 0.68411(8) 0.73145(18) 0.36889(9) 0.0391(4) Uani 1 1 d . .
C22 C 0.59404(12) 0.9207(2) 0.33893(12) 0.0334(5) Uani 1 1 d . .
S31 S 0.34893(2) 0.24717(5) 0.12202(2) 0.02192(11) Uani 1 1 d . .
F31 F 0.37194(9) -0.01358(15) 0.11438(8) 0.0519(4) Uani 1 1 d . .
F32 F 0.38544(8) 0.05134(15) 0.20964(7) 0.0458(4) Uani 1 1 d . .
F33 F 0.46007(7) 0.10264(15) 0.18112(8) 0.0450(4) Uani 1 1 d . .
O32 O 0.37468(8) 0.33846(16) 0.17755(8) 0.0317(3) Uani 1 1 d . .
O33 O 0.36895(7) 0.28000(17) 0.07294(7) 0.0303(3) Uani 1 1 d . .
O34 O 0.27912(8) 0.20896(19) 0.09426(8) 0.0358(4) Uani 1 1 d . .
C52 C 0.39408(12) 0.0891(2) 0.15839(11) 0.0320(5) Uani 1 1 d . .
O1 O 0.49811(7) 0.37171(15) 0.13213(8) 0.0278(3) Uani 1 1 d . .
H1 H 0.456795 0.377369 0.111125 0.042 Uiso 1 1 calc R U
N1 N 0.43748(9) 0.63408(18) 0.18672(9) 0.0252(4) Uani 1 1 d . .
H1A H 0.479990 0.638207 0.199725 0.030 Uiso 1 1 calc R U
N2 N 0.41911(8) 0.60942(19) 0.07968(9) 0.0261(4) Uani 1 1 d . .
N3 N 0.32774(9) 0.63079(19) 0.09901(9) 0.0287(4) Uani 1 1 d . .
C1 C 0.39455(10) 0.6249(2) 0.12223(10) 0.0229(4) Uani 1 1 d . .
C2 C 0.41579(11) 0.6375(2) 0.23706(11) 0.0290(5) Uani 1 1 d . .
H2A H 0.449181 0.685176 0.276339 0.035 Uiso 1 1 calc R U
H2B H 0.411464 0.545029 0.249710 0.035 Uiso 1 1 calc R U
C3 C 0.34868(12) 0.7102(2) 0.20867(13) 0.0353(5) Uani 1 1 d . .
H3A H 0.331540 0.704530 0.239652 0.042 Uiso 1 1 calc R U
H3B H 0.354440 0.806060 0.201757 0.042 Uiso 1 1 calc R U
C4 C 0.29913(11) 0.6455(3) 0.14373(12) 0.0343(5) Uani 1 1 d . .
H4A H 0.286389 0.556024 0.152134 0.041 Uiso 1 1 calc R U
H4B H 0.258669 0.701264 0.122318 0.041 Uiso 1 1 calc R U
C5 C 0.27768(11) 0.6102(3) 0.02886(12) 0.0419(6) Uani 1 1 d . .
H5A H 0.252420 0.694342 0.011548 0.050 Uiso 1 1 calc R U
H5B H 0.246091 0.540099 0.025895 0.050 Uiso 1 1 calc R U
C6 C 0.30687(14) 0.5697(5) -0.01348(15) 0.0758(12) Uani 1 1 d . .
H6A H 0.309826 0.470750 -0.013636 0.091 Uiso 1 1 calc R U
H6B H 0.276657 0.599018 -0.058677 0.091 Uiso 1 1 calc R U
C7 C 0.37335(12) 0.6269(3) 0.00805(12) 0.0443(6) Uani 1 1 d . .
H7A H 0.368878 0.723637 -0.002587 0.053 Uiso 1 1 calc R U
H7B H 0.392965 0.582935 -0.016159 0.053 Uiso 1 1 calc R U
C8 C 0.49074(10) 0.6071(2) 0.10154(10) 0.0228(4) Uani 1 1 d . .
C9 C 0.51859(10) 0.7325(2) 0.08716(10) 0.0237(4) Uani 1 1 d . .
C10 C 0.54283(10) 0.7282(2) 0.04218(10) 0.0263(4) Uani 1 1 d . .
H10 H 0.539887 0.647207 0.019797 0.032 Uiso 1 1 calc R U
C11 C 0.57124(11) 0.8430(2) 0.03043(12) 0.0312(5) Uani 1 1 d . .
H11 H 0.587132 0.839035 0.000262 0.037 Uiso 1 1 calc R U
C12 C 0.57585(12) 0.9638(2) 0.06387(13) 0.0362(5) Uani 1 1 d . .
H12 H 0.595832 1.040396 0.056871 0.043 Uiso 1 1 calc R U
C13 C 0.55078(13) 0.9706(2) 0.10767(13) 0.0376(5) Uani 1 1 d . .
H13 H 0.553483 1.052051 0.129648 0.045 Uiso 1 1 calc R U
C14 C 0.52156(12) 0.8557(2) 0.11878(11) 0.0298(5) Uani 1 1 d . .
H14 H 0.503903 0.861161 0.147495 0.036 Uiso 1 1 calc R U
C15 C 0.52574(10) 0.4904(2) 0.12594(10) 0.0218(4) Uani 1 1 d . .
C16 C 0.59902(10) 0.4718(2) 0.15031(9) 0.0213(4) Uani 1 1 d . .
C17 C 0.64709(10) 0.5735(2) 0.18436(10) 0.0258(4) Uani 1 1 d . .
H17 H 0.633446 0.658680 0.191377 0.031 Uiso 1 1 calc R U
C18 C 0.71526(11) 0.5474(3) 0.20773(11) 0.0316(5) Uani 1 1 d . .
H18 H 0.746923 0.615516 0.230341 0.038 Uiso 1 1 calc R U
C19 C 0.73657(11) 0.4216(3) 0.19778(11) 0.0339(5) Uani 1 1 d . .
H19 H 0.782296 0.404987 0.213796 0.041 Uiso 1 1 calc R U
C20 C 0.68942(12) 0.3202(2) 0.16380(11) 0.0321(5) Uani 1 1 d . .
H20 H 0.703399 0.235841 0.156292 0.039 Uiso 1 1 calc R U
C21 C 0.62140(11) 0.3446(2) 0.14099(10) 0.0262(4) Uani 1 1 d . .
H21 H 0.590164 0.275352 0.119172 0.031 Uiso 1 1 calc R U
O31 O 0.64120(8) 0.65245(15) 0.50137(8) 0.0294(3) Uani 1 1 d . .
H31 H 0.622856 0.637805 0.461320 0.044 Uiso 1 1 calc R U
N31 N 0.70760(9) 0.4026(2) 0.45916(9) 0.0301(4) Uani 1 1 d . .
H31A H 0.718518 0.410676 0.500280 0.036 Uiso 1 1 calc R U
N32 N 0.59634(8) 0.39675(17) 0.43523(8) 0.0218(3) Uani 1 1 d . .
N33 N 0.62352(9) 0.36411(18) 0.35066(8) 0.0251(4) Uani 1 1 d . .
C31 C 0.64247(10) 0.3879(2) 0.41435(10) 0.0221(4) Uani 1 1 d . .
C32 C 0.76116(12) 0.4057(4) 0.44165(12) 0.0457(7) Uani 1 1 d . .
H32A H 0.770312 0.499745 0.435144 0.055 Uiso 1 1 calc R U
H32B H 0.802179 0.367450 0.477707 0.055 Uiso 1 1 calc R U
C33 C 0.74174(14) 0.3281(4) 0.38139(14) 0.0600(9) Uani 1 1 d . .
H33A H 0.744232 0.231305 0.391621 0.072 Uiso 1 1 calc R U
H33B H 0.773930 0.346350 0.366217 0.072 Uiso 1 1 calc R U
C34 C 0.67282(12) 0.3598(3) 0.32682(11) 0.0338(5) Uani 1 1 d . .
H34A H 0.673322 0.447569 0.307477 0.041 Uiso 1 1 calc R U
H34B H 0.659179 0.290835 0.292440 0.041 Uiso 1 1 calc R U
C35 C 0.55229(11) 0.3524(2) 0.29985(11) 0.0300(5) Uani 1 1 d . .
H35A H 0.548111 0.292566 0.264538 0.036 Uiso 1 1 calc R U
H35B H 0.534965 0.441701 0.280860 0.036 Uiso 1 1 calc R U
C36 C 0.51154(11) 0.2955(2) 0.32984(11) 0.0289(4) Uani 1 1 d . .
H36A H 0.463889 0.296093 0.297082 0.035 Uiso 1 1 calc R U
H36B H 0.524941 0.201769 0.343936 0.035 Uiso 1 1 calc R U
C37 C 0.52364(10) 0.3823(2) 0.38865(10) 0.0268(4) Uani 1 1 d . .
H37A H 0.503852 0.472036 0.373347 0.032 Uiso 1 1 calc R U
H37B H 0.501810 0.340468 0.411277 0.032 Uiso 1 1 calc R U
C38 C 0.61526(10) 0.4156(2) 0.50428(10) 0.0212(4) Uani 1 1 d . .
C39 C 0.60079(10) 0.2955(2) 0.53441(10) 0.0228(4) Uani 1 1 d . .
C40 C 0.56065(12) 0.3072(2) 0.56453(12) 0.0311(5) Uani 1 1 d . .
H40 H 0.544605 0.392648 0.567993 0.037 Uiso 1 1 calc R U
C41 C 0.54449(14) 0.1923(3) 0.58937(13) 0.0403(6) Uani 1 1 d . .
H41 H 0.517797 0.201201 0.609405 0.048 Uiso 1 1 calc R U
C42 C 0.56806(14) 0.0645(3) 0.58436(14) 0.0437(6) Uani 1 1 d . .
H42 H 0.557615 -0.012237 0.601332 0.052 Uiso 1 1 calc R U
C43 C 0.60733(14) 0.0519(3) 0.55386(16) 0.0466(7) Uani 1 1 d . .
H43 H 0.622988 -0.033735 0.550111 0.056 Uiso 1 1 calc R U
C44 C 0.62332(12) 0.1665(2) 0.52895(13) 0.0330(5) Uani 1 1 d . .
H44 H 0.649432 0.156854 0.508336 0.040 Uiso 1 1 calc R U
C45 C 0.63615(10) 0.5397(2) 0.53281(10) 0.0226(4) Uani 1 1 d . .
C46 C 0.65910(10) 0.5706(2) 0.60374(10) 0.0225(4) Uani 1 1 d . .
C47 C 0.63500(10) 0.6890(2) 0.61902(11) 0.0250(4) Uani 1 1 d . .
H47 H 0.604001 0.744300 0.584914 0.030 Uiso 1 1 calc R U
C48 C 0.65680(11) 0.7248(2) 0.68435(11) 0.0285(4) Uani 1 1 d . .
H48 H 0.639733 0.802784 0.693921 0.034 Uiso 1 1 calc R U
C49 C 0.70401(11) 0.6446(2) 0.73556(11) 0.0304(5) Uani 1 1 d . .
H49 H 0.719120 0.668973 0.779516 0.037 Uiso 1 1 calc R U
C50 C 0.72850(11) 0.5278(2) 0.72074(11) 0.0294(5) Uani 1 1 d . .
H50 H 0.760425 0.474218 0.755036 0.035 Uiso 1 1 calc R U
C51 C 0.70595(10) 0.4896(2) 0.65513(10) 0.0259(4) Uani 1 1 d . .
H51 H 0.722196 0.410203 0.645753 0.031 Uiso 1 1 calc R U

loop_
_atom_site_aniso_label
_atom_site_aniso_U_11
_atom_site_aniso_U_22
_atom_site_aniso_U_33
_atom_site_aniso_U_23
_atom_site_aniso_U_13
_atom_site_aniso_U_12
S1 0.0235(2) 0.0214(2) 0.0258(2) -0.00040(19) 0.01341(19) -0.00062(19)
F1 0.0372(8) 0.0357(8) 0.0665(10) 0.0106(7) 0.0250(7) 0.0136(6)
F2 0.0694(11) 0.0296(8) 0.1038(15) 0.0181(9) 0.0581(11) 0.0000(8)
F3 0.0675(11) 0.0446(10) 0.0574(11) -0.0269(8) 0.0195(9) 0.0000(8)
O2 0.0421(9) 0.0438(10) 0.0300(8) -0.0077(7) 0.0231(7) -0.0086(8)
O3 0.0318(8) 0.0315(8) 0.0287(8) 0.0066(6) 0.0160(7) -0.0011(6)
O4 0.0239(8) 0.0389(10) 0.0515(11) 0.0021(8) 0.0162(7) 0.0031(7)
C22 0.0329(12) 0.0253(11) 0.0431(13) -0.0001(10) 0.0195(10) -0.0001(9)
S31 0.0209(2) 0.0242(2) 0.0209(2) -0.00011(19) 0.01045(18) -0.00134(19)
F31 0.0734(11) 0.0262(7) 0.0526(9) -0.0140(7) 0.0282(9) -0.0033(7)
F32 0.0644(10) 0.0347(8) 0.0387(8) 0.0106(6) 0.0255(7) -0.0022(7)
F33 0.0360(8) 0.0411(8) 0.0524(9) 0.0044(7) 0.0174(7) 0.0128(6)
O32 0.0378(9) 0.0265(8) 0.0313(8) -0.0053(6) 0.0172(7) 0.0004(7)
O33 0.0277(8) 0.0396(9) 0.0254(8) 0.0017(6) 0.0145(6) -0.0056(7)
O34 0.0225(7) 0.0527(11) 0.0310(8) 0.0003(7) 0.0122(7) -0.0070(7)
C52 0.0380(12) 0.0244(11) 0.0304(11) -0.0026(9) 0.0142(10) -0.0015(9)
O1 0.0248(7) 0.0252(8) 0.0349(8) 0.0037(6) 0.0158(7) -0.0032(6)
N1 0.0236(8) 0.0289(9) 0.0270(9) 0.0006(7) 0.0154(7) 0.0008(7)
N2 0.0213(8) 0.0351(10) 0.0233(9) 0.0042(7) 0.0121(7) 0.0013(7)
N3 0.0207(8) 0.0326(10) 0.0351(10) 0.0094(8) 0.0156(8) 0.0055(7)
C1 0.0227(9) 0.0184(9) 0.0308(10) 0.0056(8) 0.0155(8) 0.0030(7)
C2 0.0331(11) 0.0304(11) 0.0320(11) -0.0046(9) 0.0225(9) -0.0029(9)
C3 0.0437(13) 0.0252(11) 0.0547(15) -0.0009(10) 0.0378(12) 0.0023(10)
C4 0.0278(11) 0.0372(13) 0.0471(14) 0.0107(11) 0.0256(10) 0.0075(9)
C5 0.0216(11) 0.0621(17) 0.0374(13) 0.0139(12) 0.0110(10) 0.0046(11)
C6 0.0334(15) 0.151(4) 0.0351(16) 0.013(2) 0.0103(12) 0.0047(19)
C7 0.0311(12) 0.074(2) 0.0251(11) 0.0055(12) 0.0120(10) -0.0034(12)
C8 0.0217(9) 0.0263(10) 0.0248(10) -0.0002(8) 0.0147(8) -0.0011(8)
C9 0.0214(9) 0.0257(10) 0.0266(10) 0.0055(8) 0.0138(8) 0.0036(8)
C10 0.0264(10) 0.0294(11) 0.0266(10) 0.0023(8) 0.0157(8) 0.0037(8)
C11 0.0282(11) 0.0370(12) 0.0353(12) 0.0087(10) 0.0209(10) 0.0040(9)
C12 0.0371(12) 0.0289(12) 0.0471(14) 0.0078(10) 0.0243(11) -0.0025(10)
C13 0.0494(14) 0.0243(11) 0.0466(14) 0.0006(10) 0.0293(12) -0.0008(10)
C14 0.0398(12) 0.0232(10) 0.0354(12) 0.0031(9) 0.0255(10) 0.0031(9)
C15 0.0237(9) 0.0232(10) 0.0212(9) -0.0015(7) 0.0132(8) -0.0041(8)
C16 0.0236(9) 0.0249(10) 0.0184(9) 0.0011(7) 0.0125(8) -0.0006(8)
C17 0.0274(10) 0.0275(11) 0.0245(10) -0.0007(8) 0.0143(8) -0.0018(8)
C18 0.0265(10) 0.0414(13) 0.0277(11) -0.0002(9) 0.0139(9) -0.0051(9)
C19 0.0259(10) 0.0480(14) 0.0305(12) 0.0056(10) 0.0159(9) 0.0053(10)
C20 0.0365(12) 0.0325(12) 0.0318(12) 0.0062(9) 0.0202(10) 0.0114(10)
C21 0.0309(11) 0.0242(10) 0.0257(10) 0.0015(8) 0.0154(9) 0.0013(8)
O31 0.0385(9) 0.0227(7) 0.0267(8) 0.0012(6) 0.0159(7) -0.0052(6)
N31 0.0216(8) 0.0508(12) 0.0195(8) 0.0025(8) 0.0113(7) 0.0005(8)
N32 0.0209(8) 0.0244(8) 0.0202(8) -0.0012(6) 0.0103(6) 0.0000(7)
N33 0.0261(8) 0.0297(9) 0.0197(8) 0.0004(7) 0.0114(7) 0.0038(7)
C31 0.0235(9) 0.0222(10) 0.0222(9) 0.0034(7) 0.0124(8) 0.0032(8)
C32 0.0248(11) 0.087(2) 0.0299(12) 0.0045(13) 0.0172(10) 0.0039(13)
C33 0.0393(15) 0.106(3) 0.0425(16) -0.0042(17) 0.0257(13) 0.0127(16)
C34 0.0344(12) 0.0467(14) 0.0260(11) 0.0029(10) 0.0193(9) 0.0055(10)
C35 0.0277(10) 0.0353(12) 0.0217(10) -0.0027(9) 0.0080(8) 0.0025(9)
C36 0.0262(10) 0.0255(10) 0.0279(11) -0.0034(9) 0.0079(9) -0.0015(8)
C37 0.0192(9) 0.0324(11) 0.0262(10) -0.0012(9) 0.0090(8) -0.0002(8)
C38 0.0210(9) 0.0232(9) 0.0213(9) 0.0010(7) 0.0119(8) 0.0012(7)
C39 0.0241(9) 0.0232(10) 0.0240(10) 0.0002(8) 0.0139(8) -0.0020(8)
C40 0.0397(12) 0.0268(11) 0.0384(12) -0.0045(9) 0.0281(11) -0.0041(9)
C41 0.0503(15) 0.0395(14) 0.0464(15) -0.0030(11) 0.0356(13) -0.0105(12)
C42 0.0517(15) 0.0308(13) 0.0573(17) 0.0116(12) 0.0336(13) -0.0046(11)
C43 0.0515(15) 0.0239(12) 0.078(2) 0.0098(12) 0.0423(15) 0.0044(11)
C44 0.0368(12) 0.0248(11) 0.0482(14) 0.0023(10) 0.0294(11) 0.0025(9)
C45 0.0221(9) 0.0219(10) 0.0261(10) 0.0022(8) 0.0136(8) 0.0006(7)
C46 0.0232(9) 0.0219(10) 0.0260(10) -0.0014(8) 0.0149(8) -0.0042(8)
C47 0.0250(10) 0.0203(10) 0.0313(11) -0.0011(8) 0.0151(9) -0.0023(8)
C48 0.0310(11) 0.0240(11) 0.0375(12) -0.0069(9) 0.0223(10) -0.0033(8)
C49 0.0337(11) 0.0352(12) 0.0288(11) -0.0074(9) 0.0202(9) -0.0093(9)
C50 0.0308(11) 0.0315(11) 0.0262(11) 0.0018(9) 0.0143(9) -0.0007(9)
C51 0.0287(10) 0.0245(10) 0.0282(10) 0.0001(8) 0.0169(9) 0.0024(8)

loop_
_atom_type_symbol
_atom_type_description
_atom_type_scat_dispersion_real
_atom_type_scat_dispersion_imag
_atom_type_scat_source
C C 0.0033 0.0016 'International Tables Vol C Tables 4.2.6.8 and 6.1.1.4'
H H 0.0000 0.0000 'International Tables Vol C Tables 4.2.6.8 and 6.1.1.4'
N N 0.0061 0.0033 'International Tables Vol C Tables 4.2.6.8 and 6.1.1.4'
O O 0.0106 0.0060 'International Tables Vol C Tables 4.2.6.8 and 6.1.1.4'
F F 0.0171 0.0103 'International Tables Vol C Tables 4.2.6.8 and 6.1.1.4'
S S 0.1246 0.1234 'International Tables Vol C Tables 4.2.6.8 and 6.1.1.4'

loop_
_geom_angle_atom_site_label_1
_geom_angle_atom_site_label_2
_geom_angle_atom_site_label_3
_geom_angle
O2 S1 O4 115.86(11)
O2 S1 O3 113.45(10)
O4 S1 O3 115.01(10)
O2 S1 C22 103.53(11)
O4 S1 C22 104.45(10)
O3 S1 C22 102.28(10)
F1 C22 F3 107.5(2)
F1 C22 F2 107.4(2)
F3 C22 F2 108.0(2)
F1 C22 S1 110.72(16)
F3 C22 S1 111.26(17)
F2 C22 S1 111.88(16)
O32 S31 O34 115.99(10)
O32 S31 O33 114.61(10)
O34 S31 O33 114.13(10)
O32 S31 C52 103.04(10)
O34 S31 C52 103.54(11)
O33 S31 C52 103.17(10)
F33 C52 F31 107.76(19)
F33 C52 F32 107.63(19)
F31 C52 F32 107.50(19)
F33 C52 S31 111.68(16)
F31 C52 S31 111.70(16)
F32 C52 S31 110.39(16)
C15 O1 H1 109.5
C1 N1 C2 123.01(17)
C1 N1 H1A 118.5
C2 N1 H1A 118.5
C1 N2 C8 122.69(17)
C1 N2 C7 119.23(18)
C8 N2 C7 116.59(17)
C1 N3 C5 123.23(19)
C1 N3 C4 121.73(19)
C5 N3 C4 114.79(17)
N1 C1 N3 120.78(18)
N1 C1 N2 119.07(18)
N3 C1 N2 120.15(19)
N1 C2 C3 109.01(19)
N1 C2 H2A 109.9
C3 C2 H2A 109.9
N1 C2 H2B 109.9
C3 C2 H2B 109.9
H2A C2 H2B 108.3
C4 C3 C2 109.72(19)
C4 C3 H3A 109.7
C2 C3 H3A 109.7
C4 C3 H3B 109.7
C2 C3 H3B 109.7
H3A C3 H3B 108.2
N3 C4 C3 111.67(18)
N3 C4 H4A 109.3
C3 C4 H4A 109.3
N3 C4 H4B 109.3
C3 C4 H4B 109.3
H4A C4 H4B 107.9
N3 C5 C6 114.3(2)
N3 C5 H5A 108.7
C6 C5 H5A 108.7
N3 C5 H5B 108.7
C6 C5 H5B 108.7
H5A C5 H5B 107.6
C7 C6 C5 113.5(3)
C7 C6 H6A 108.9
C5 C6 H6A 108.9
C7 C6 H6B 108.9
C5 C6 H6B 108.9
H6A C6 H6B 107.7
C6 C7 N2 112.6(2)
C6 C7 H7A 109.1
N2 C7 H7A 109.1
C6 C7 H7B 109.1
N2 C7 H7B 109.1
H7A C7 H7B 107.8
C15 C8 N2 119.43(18)
C15 C8 C9 124.25(17)
N2 C8 C9 115.87(17)
C14 C9 C10 118.83(19)
C14 C9 C8 120.72(18)
C10 C9 C8 120.45(19)
C11 C10 C9 120.9(2)
C11 C10 H10 119.6
C9 C10 H10 119.6
C12 C11 C10 119.7(2)
C12 C11 H11 120.1
C10 C11 H11 120.1
C13 C12 C11 120.2(2)
C13 C12 H12 119.9
C11 C12 H12 119.9
C12 C13 C14 120.0(2)
C12 C13 H13 120.0
C14 C13 H13 120.0
C13 C14 C9 120.4(2)
C13 C14 H14 119.8
C9 C14 H14 119.8
C8 C15 O1 123.99(18)
C8 C15 C16 125.81(18)
O1 C15 C16 110.19(17)
C21 C16 C17 118.42(19)
C21 C16 C15 118.36(18)
C17 C16 C15 123.17(18)
C18 C17 C16 120.1(2)
C18 C17 H17 120.0
C16 C17 H17 120.0
C19 C18 C17 120.8(2)
C19 C18 H18 119.6
C17 C18 H18 119.6
C18 C19 C20 119.6(2)
C18 C19 H19 120.2
C20 C19 H19 120.2
C19 C20 C21 120.0(2)
C19 C20 H20 120.0
C21 C20 H20 120.0
C20 C21 C16 121.0(2)
C20 C21 H21 119.5
C16 C21 H21 119.5
C45 O31 H31 109.5
C31 N31 C32 123.03(18)
C31 N31 H31A 118.5
C32 N31 H31A 118.5
C31 N32 C38 122.55(16)
C31 N32 C37 121.35(17)
C38 N32 C37 116.07(16)
C31 N33 C35 121.96(17)
C31 N33 C34 121.63(18)
C35 N33 C34 116.22(17)
N31 C31 N33 120.65(18)
N31 C31 N32 118.27(18)
N33 C31 N32 121.08(18)
C33 C32 N31 110.7(2)
C33 C32 H32A 109.5
N31 C32 H32A 109.5
C33 C32 H32B 109.5
N31 C32 H32B 109.5
H32A C32 H32B 108.1
C32 C33 C34 113.8(2)
C32 C33 H33A 108.8
C34 C33 H33A 108.8
C32 C33 H33B 108.8
C34 C33 H33B 108.8
H33A C33 H33B 107.7
N33 C34 C33 111.55(19)
N33 C34 H34A 109.3
C33 C34 H34A 109.3
N33 C34 H34B 109.3
C33 C34 H34B 109.3
H34A C34 H34B 108.0
N33 C35 C36 110.23(17)
N33 C35 H35A 109.6
C36 C35 H35A 109.6
N33 C35 H35B 109.6
C36 C35 H35B 109.6
H35A C35 H35B 108.1
C37 C36 C35 108.96(18)
C37 C36 H36A 109.9
C35 C36 H36A 109.9
C37 C36 H36B 109.9
C35 C36 H36B 109.9
H36A C36 H36B 108.3
N32 C37 C36 110.89(17)
N32 C37 H37A 109.5
C36 C37 H37A 109.5
N32 C37 H37B 109.5
C36 C37 H37B 109.5
H37A C37 H37B 108.0
C45 C38 N32 119.73(18)
C45 C38 C39 126.00(18)
N32 C38 C39 113.79(17)
C44 C39 C40 118.63(19)
C44 C39 C38 119.99(18)
C40 C39 C38 121.23(19)
C41 C40 C39 120.5(2)
C41 C40 H40 119.7
C39 C40 H40 119.7
C42 C41 C40 120.2(2)
C42 C41 H41 119.9
C40 C41 H41 119.9
C43 C42 C41 119.6(2)
C43 C42 H42 120.2
C41 C42 H42 120.2
C42 C43 C44 120.2(2)
C42 C43 H43 119.9
C44 C43 H43 119.9
C43 C44 C39 120.8(2)
C43 C44 H44 119.6
C39 C44 H44 119.6
C38 C45 O31 124.78(18)
C38 C45 C46 124.75(18)
O31 C45 C46 110.45(17)
C51 C46 C47 119.11(19)
C51 C46 C45 122.27(18)
C47 C46 C45 118.55(18)
C48 C47 C46 120.7(2)
C48 C47 H47 119.7
C46 C47 H47 119.7
C47 C48 C49 120.1(2)
C47 C48 H48 119.9
C49 C48 H48 119.9
C50 C49 C48 119.5(2)
C50 C49 H49 120.3
C48 C49 H49 120.3
C49 C50 C51 120.8(2)
C49 C50 H50 119.6
C51 C50 H50 119.6
C46 C51 C50 119.8(2)
C46 C51 H51 120.1
C50 C51 H51 120.1

loop_
_geom_bond_atom_site_label_1
_geom_bond_atom_site_label_2
_geom_bond_distance
S1 O2 1.4346(17)
S1 O4 1.4361(17)
S1 O3 1.4485(15)
S1 C22 1.824(2)
F1 C22 1.329(3)
F2 C22 1.330(3)
F3 C22 1.329(3)
S31 O32 1.4315(16)
S31 O34 1.4379(16)
S31 O33 1.4500(15)
S31 C52 1.817(2)
F31 C52 1.339(3)
F32 C52 1.344(3)
F33 C52 1.330(3)
O1 C15 1.360(2)
O1 H1 0.8200
N1 C1 1.325(3)
N1 C2 1.470(3)
N1 H1A 0.8600
N2 C1 1.356(3)
N2 C8 1.448(3)
N2 C7 1.470(3)
N3 C1 1.340(3)
N3 C5 1.468(3)
N3 C4 1.473(3)
C2 C3 1.509(3)
C2 H2A 0.9700
C2 H2B 0.9700
C3 C4 1.504(4)
C3 H3A 0.9700
C3 H3B 0.9700
C4 H4A 0.9700
C4 H4B 0.9700
C5 C6 1.480(4)
C5 H5A 0.9700
C5 H5B 0.9700
C6 C7 1.450(4)
C6 H6A 0.9700
C6 H6B 0.9700
C7 H7A 0.9700
C7 H7B 0.9700
C8 C15 1.346(3)
C8 C9 1.490(3)
C9 C14 1.393(3)
C9 C10 1.395(3)
C10 C11 1.386(3)
C10 H10 0.9300
C11 C12 1.387(3)
C11 H11 0.9300
C12 C13 1.385(3)
C12 H12 0.9300
C13 C14 1.391(3)
C13 H13 0.9300
C14 H14 0.9300
C15 C16 1.484(3)
C16 C21 1.399(3)
C16 C17 1.399(3)
C17 C18 1.391(3)
C17 H17 0.9300
C18 C19 1.382(3)
C18 H18 0.9300
C19 C20 1.386(4)
C19 H19 0.9300
C20 C21 1.387(3)
C20 H20 0.9300
C21 H21 0.9300
O31 C45 1.356(2)
O31 H31 0.8200
N31 C31 1.334(3)
N31 C32 1.459(3)
N31 H31A 0.8600
N32 C31 1.354(2)
N32 C38 1.447(3)
N32 C37 1.470(3)
N33 C31 1.336(3)
N33 C35 1.465(3)
N33 C34 1.471(3)
C32 C33 1.452(4)
C32 H32A 0.9700
C32 H32B 0.9700
C33 C34 1.484(4)
C33 H33A 0.9700
C33 H33B 0.9700
C34 H34A 0.9700
C34 H34B 0.9700
C35 C36 1.508(3)
C35 H35A 0.9700
C35 H35B 0.9700
C36 C37 1.509(3)
C36 H36A 0.9700
C36 H36B 0.9700
C37 H37A 0.9700
C37 H37B 0.9700
C38 C45 1.351(3)
C38 C39 1.482(3)
C39 C44 1.390(3)
C39 C40 1.397(3)
C40 C41 1.391(3)
C40 H40 0.9300
C41 C42 1.386(4)
C41 H41 0.9300
C42 C43 1.387(4)
C42 H42 0.9300
C43 C44 1.387(3)
C43 H43 0.9300
C44 H44 0.9300
C45 C46 1.487(3)
C46 C51 1.389(3)
C46 C47 1.398(3)
C47 C48 1.384(3)
C47 H47 0.9300
C48 C49 1.386(3)
C48 H48 0.9300
C49 C50 1.384(3)
C49 H49 0.9300
C50 C51 1.392(3)
C50 H50 0.9300
C51 H51 0.9300

loop_
_geom_torsion_atom_site_label_1
_geom_torsion_atom_site_label_2
_geom_torsion_atom_site_label_3
_geom_torsion_atom_site_label_4
_geom_torsion
O2 S1 C22 F1 61.31(19)
O4 S1 C22 F1 -177.00(16)
O3 S1 C22 F1 -56.80(19)
O2 S1 C22 F3 -179.26(16)
O4 S1 C22 F3 -57.57(19)
O3 S1 C22 F3 62.62(18)
O2 S1 C22 F2 -58.39(19)
O4 S1 C22 F2 63.3(2)
O3 S1 C22 F2 -176.50(17)
O32 S31 C52 F33 -64.82(18)
O34 S31 C52 F33 173.95(15)
O33 S31 C52 F33 54.72(17)
O32 S31 C52 F31 174.42(16)
O34 S31 C52 F31 53.19(19)
O33 S31 C52 F31 -66.03(18)
O32 S31 C52 F32 54.88(18)
O34 S31 C52 F32 -66.35(17)
O33 S31 C52 F32 174.42(15)
C2 N1 C1 N3 6.1(3)
C2 N1 C1 N2 -173.86(19)
C5 N3 C1 N1 -174.9(2)
C4 N3 C1 N1 -0.9(3)
C5 N3 C1 N2 5.1(3)
C4 N3 C1 N2 179.06(19)
C8 N2 C1 N1 -2.2(3)
C7 N2 C1 N1 -167.8(2)
C8 N2 C1 N3 177.83(19)
C7 N2 C1 N3 12.2(3)
C1 N1 C2 C3 -33.1(3)
N1 C2 C3 C4 53.3(2)
C1 N3 C4 C3 24.0(3)
C5 N3 C4 C3 -161.5(2)
C2 C3 C4 N3 -49.8(3)
C1 N3 C5 C6 5.3(4)
C4 N3 C5 C6 -169.0(3)
N3 C5 C6 C7 -32.1(4)
C5 C6 C7 N2 47.9(4)
C1 N2 C7 C6 -39.2(4)
C8 N2 C7 C6 154.4(3)
C1 N2 C8 C15 81.7(3)
C7 N2 C8 C15 -112.4(2)
C1 N2 C8 C9 -105.7(2)
C7 N2 C8 C9 60.3(3)
C15 C8 C9 C14 -120.3(2)
N2 C8 C9 C14 67.5(3)
C15 C8 C9 C10 59.0(3)
N2 C8 C9 C10 -113.2(2)
C14 C9 C10 C11 1.9(3)
C8 C9 C10 C11 -177.46(19)
C9 C10 C11 C12 0.2(3)
C10 C11 C12 C13 -1.5(4)
C11 C12 C13 C14 0.7(4)
C12 C13 C14 C9 1.4(4)
C10 C9 C14 C13 -2.6(3)
C8 C9 C14 C13 176.7(2)
N2 C8 C15 O1 -0.5(3)
C9 C8 C15 O1 -172.45(18)
N2 C8 C15 C16 -179.92(17)
C9 C8 C15 C16 8.1(3)
C8 C15 C16 C21 -146.5(2)
O1 C15 C16 C21 34.0(2)
C8 C15 C16 C17 36.0(3)
O1 C15 C16 C17 -143.51(19)
C21 C16 C17 C18 0.4(3)
C15 C16 C17 C18 177.86(19)
C16 C17 C18 C19 0.0(3)
C17 C18 C19 C20 0.3(3)
C18 C19 C20 C21 -1.1(3)
C19 C20 C21 C16 1.5(3)
C17 C16 C21 C20 -1.2(3)
C15 C16 C21 C20 -178.78(19)
C32 N31 C31 N33 5.4(3)
C32 N31 C31 N32 -175.1(2)
C35 N33 C31 N31 -177.8(2)
C34 N33 C31 N31 -3.0(3)
C35 N33 C31 N32 2.8(3)
C34 N33 C31 N32 177.49(19)
C38 N32 C31 N31 -2.7(3)
C37 N32 C31 N31 179.69(19)
C38 N32 C31 N33 176.80(18)
C37 N32 C31 N33 -0.8(3)
C31 N31 C32 C33 -27.9(4)
N31 C32 C33 C34 47.5(4)
C31 N33 C34 C33 23.1(3)
C35 N33 C34 C33 -161.8(2)
C32 C33 C34 N33 -45.8(4)
C31 N33 C35 C36 -30.5(3)
C34 N33 C35 C36 154.54(19)
N33 C35 C36 C37 54.1(2)
C31 N32 C37 C36 26.9(3)
C38 N32 C37 C36 -150.84(18)
C35 C36 C37 N32 -52.6(2)
C31 N32 C38 C45 75.5(3)
C37 N32 C38 C45 -106.8(2)
C31 N32 C38 C39 -112.0(2)
C37 N32 C38 C39 65.7(2)
C45 C38 C39 C44 -136.6(2)
N32 C38 C39 C44 51.5(3)
C45 C38 C39 C40 48.0(3)
N32 C38 C39 C40 -124.0(2)
C44 C39 C40 C41 0.9(3)
C38 C39 C40 C41 176.5(2)
C39 C40 C41 C42 -0.1(4)
C40 C41 C42 C43 -0.6(4)
C41 C42 C43 C44 0.4(4)
C42 C43 C44 C39 0.4(4)
C40 C39 C44 C43 -1.1(4)
C38 C39 C44 C43 -176.7(2)
N32 C38 C45 O31 0.0(3)
C39 C38 C45 O31 -171.59(18)
N32 C38 C45 C46 -177.82(17)
C39 C38 C45 C46 10.6(3)
C38 C45 C46 C51 48.5(3)
O31 C45 C46 C51 -129.5(2)
C38 C45 C46 C47 -134.7(2)
O31 C45 C46 C47 47.3(2)
C51 C46 C47 C48 -0.7(3)
C45 C46 C47 C48 -177.62(18)
C46 C47 C48 C49 1.3(3)
C47 C48 C49 C50 -0.7(3)
C48 C49 C50 C51 -0.4(3)
C47 C46 C51 C50 -0.5(3)
C45 C46 C51 C50 176.33(19)
C49 C50 C51 C46 1.1(3)
